data_2233501
loop_
_publ_author_name
'Jing, Xue-Min'
'Gong, Shu-zhe'
'Xiao, Li-Wei'

_publ_section_title
;
 Poly[aqua[\m~3~-4-carboxy-2-(pyridin-4-yl)-1<i>H</i>-imidazole-5-carboxylato-\k^5^<i>N</i>^1^,<i>O</i>^5^:<i>N</i>^3^,<i>O</i>^4^:<i>N</i>^2^]nickel(II)]
;
_journal_coeditor_code HP2024
_journal_issue 2
_journal_name_full 'Acta Crystallographica Section E'
_journal_page_first m187
_journal_paper_doi 10.1107/S1600536812001900
_journal_volume 68
_journal_year 2012
_chemical_formula_iupac '[Ni (C10 H5 N3 O4) (H2 O)]'
_chemical_formula_moiety 'C10 H7 N3 Ni O5'
_chemical_formula_sum 'C10 H7 N3 Ni O5'
_chemical_formula_weight 307.88
_chemical_melting_point ?
_chemical_name_systematic
;
Poly[aqua[\m~3~-4-carboxy-2-(pyridin-4-yl)-1<i>H</i>-imidazole-5-carboxylato-
\k^5^<i>N</i>^1^,<i>O</i>^5^:<i>N</i>^3^,<i>O</i>^4^:<i>N</i>^2^]nickel(II)]
;
_space_group_IT_number 14
_symmetry_cell_setting monoclinic
_symmetry_space_group_name_Hall '-P 2ybc'
_symmetry_space_group_name_H-M 'P 1 21/c 1'
_atom_sites_solution_hydrogens geom
_atom_sites_solution_primary direct
_atom_sites_solution_secondary difmap
_audit_creation_method SHELXL-97
_cell_angle_alpha 90.00
_cell_angle_beta 109.04(3)
_cell_angle_gamma 90.00
_cell_formula_units_Z 4
_cell_length_a 7.5117(15)
_cell_length_b 11.400(2)
_cell_length_c 12.896(4)
_cell_measurement_reflns_used 2377
_cell_measurement_temperature 293(2)
_cell_measurement_theta_max 27.43
_cell_measurement_theta_min 3.33
_cell_volume 1043.9(5)
_computing_cell_refinement 'SAINT (Bruker, 2002)'
_computing_data_collection 'SMART (Bruker, 2002)'
_computing_data_reduction 'SAINT (Bruker, 2002)'
_computing_molecular_graphics 'XP in SHELXTL (Sheldrick, 2008)'
_computing_publication_material 'SHELXTL (Sheldrick, 2008)'
_computing_structure_refinement 'SHELXL97 (Sheldrick, 2008)'
_computing_structure_solution 'SHELXS97 (Sheldrick, 2008)'
_diffrn_ambient_temperature 293(2)
_diffrn_detector_area_resol_mean 9.00cm
_diffrn_measured_fraction_theta_full 0.996
_diffrn_measured_fraction_theta_max 0.996
_diffrn_measurement_device_type 'Bruker SMART CCD area-detector'
_diffrn_measurement_method 'phi and omega scans'
_diffrn_radiation_monochromator graphite
_diffrn_radiation_source 'fine-focus sealed tube'
_diffrn_radiation_type MoK\a
_diffrn_radiation_wavelength 0.71073
_diffrn_reflns_av_R_equivalents 0.0673
_diffrn_reflns_av_sigmaI/netI 0.0529
_diffrn_reflns_limit_h_max 9
_diffrn_reflns_limit_h_min -9
_diffrn_reflns_limit_k_max 14
_diffrn_reflns_limit_k_min -14
_diffrn_reflns_limit_l_max 16
_diffrn_reflns_limit_l_min -16
_diffrn_reflns_number 10075
_diffrn_reflns_theta_full 27.43
_diffrn_reflns_theta_max 27.43
_diffrn_reflns_theta_min 3.33
_diffrn_standards_decay_% 0
_diffrn_standards_interval_count none
_diffrn_standards_interval_time none
_diffrn_standards_number none
_exptl_absorpt_coefficient_mu 1.882
_exptl_absorpt_correction_T_max 0.4218
_exptl_absorpt_correction_T_min 0.2157
_exptl_absorpt_correction_type multi-scan
_exptl_absorpt_process_details '(SADABS; Sheldrick, 1996)'
_exptl_crystal_colour green
_exptl_crystal_density_diffrn 1.959
_exptl_crystal_density_method 'not measured'
_exptl_crystal_description block
_exptl_crystal_F_000 624
_exptl_crystal_size_max 0.21
_exptl_crystal_size_mid 0.16
_exptl_crystal_size_min 0.13
_refine_diff_density_max 0.548
_refine_diff_density_min -1.092
_refine_ls_extinction_method none
_refine_ls_goodness_of_fit_ref 1.043
_refine_ls_hydrogen_treatment mixed
_refine_ls_matrix_type full
_refine_ls_number_parameters 200
_refine_ls_number_reflns 2377
_refine_ls_number_restraints 0
_refine_ls_restrained_S_all 1.043
_refine_ls_R_factor_all 0.0656
_refine_ls_R_factor_gt 0.0507
_refine_ls_shift/su_max 0.000
_refine_ls_shift/su_mean 0.000
_refine_ls_structure_factor_coef Fsqd
_refine_ls_weighting_details 'calc w=1/[\s^2^(Fo^2^)+(0.0468P)^2^+3.3079P] where P=(Fo^2^+2Fc^2^)/3'
_refine_ls_weighting_scheme calc
_refine_ls_wR_factor_gt 0.1116
_refine_ls_wR_factor_ref 0.1179
_reflns_number_gt 1951
_reflns_number_total 2377
_reflns_threshold_expression I>2sigma(I)
_cod_data_source_file hp2024.cif
_cod_data_source_block I
_cod_depositor_comments
;
The following automatic conversions were performed:

'_chemical_melting_point' value 'not measured' was changed to '?' -
the value is undefined or not given.

Automatic conversion script
Id: cif_fix_values 1715 2011-07-08 13:25:40Z adriana 
;
_cod_original_cell_volume 1043.9(4)
_cod_original_sg_symbol_H-M 'P 21/c'
_cod_database_code 2233501
_cod_database_fobs_code 2233501

loop_
_symmetry_equiv_pos_as_xyz
'x, y, z'
'-x, y+1/2, -z+1/2'
'-x, -y, -z'
'x, -y-1/2, z-1/2'

loop_
_atom_site_type_symbol
_atom_site_label
_atom_site_fract_x
_atom_site_fract_y
_atom_site_fract_z
_atom_site_U_iso_or_equiv
_atom_site_adp_type
_atom_site_calc_flag
_atom_site_occupancy
_atom_site_symmetry_multiplicity
Ni Ni1 0.32031(7) -0.26730(4) 0.18242(4) 0.01465(17) Uani d 1 1
O O1 0.7267(4) -0.0698(3) 0.1164(3) 0.0285(7) Uani d 1 1
H H1 0.740(10) -0.063(6) 0.046(6) 0.08(2) Uiso d 1 1
O O2 0.5375(4) -0.1450(3) 0.1996(2) 0.0234(7) Uani d 1 1
O O3 0.7296(4) -0.0603(3) -0.0768(2) 0.0275(7) Uani d 1 1
O O4 0.5464(4) -0.1211(2) -0.2426(2) 0.0210(6) Uani d 1 1
O O1W 0.1140(5) -0.1417(3) 0.1203(3) 0.0243(7) Uani d 1 1
H H1A 0.163(12) -0.087(8) 0.106(7) 0.11(3) Uiso d 1 1
H H1B 0.041(8) -0.120(5) 0.142(4) 0.030(16) Uiso d 1 1
N N1 0.3422(5) -0.2756(3) 0.0217(3) 0.0158(7) Uani d 1 1
N N2 0.3437(5) -0.2632(3) -0.1527(2) 0.0141(6) Uani d 1 1
N N3 -0.1352(5) -0.5920(3) -0.1621(3) 0.0168(7) Uani d 1 1
C C1 0.5860(6) -0.1354(3) 0.1176(3) 0.0178(8) Uani d 1 1
C C2 0.4806(5) -0.1986(3) 0.0175(3) 0.0142(8) Uani d 1 1
C C3 0.4813(5) -0.1914(3) -0.0886(3) 0.0148(8) Uani d 1 1
C C4 0.5922(6) -0.1201(3) -0.1406(3) 0.0172(8) Uani d 1 1
C C5 0.2647(5) -0.3130(3) -0.0826(3) 0.0144(8) Uani d 1 1
C C6 0.1198(5) -0.4054(3) -0.1148(3) 0.0151(8) Uani d 1 1
C C7 -0.0568(6) -0.3944(3) -0.1030(3) 0.0161(8) Uani d 1 1
H H7 -0.090(7) -0.323(4) -0.074(4) 0.029(13) Uiso d 1 1
C C8 -0.1783(6) -0.4892(4) -0.1272(3) 0.0175(8) Uani d 1 1
H H8 -0.297(6) -0.478(4) -0.122(3) 0.014(10) Uiso d 1 1
C C9 0.0311(6) -0.6007(4) -0.1785(4) 0.0231(9) Uani d 1 1
H H9 0.047(6) -0.676(4) -0.206(4) 0.023(12) Uiso d 1 1
C C10 0.1607(6) -0.5112(4) -0.1567(3) 0.0222(9) Uani d 1 1
H H10 0.285(7) -0.522(4) -0.161(4) 0.030(13) Uiso d 1 1

loop_
_atom_site_aniso_label
_atom_site_aniso_U_11
_atom_site_aniso_U_22
_atom_site_aniso_U_33
_atom_site_aniso_U_12
_atom_site_aniso_U_13
_atom_site_aniso_U_23
Ni1 0.0168(3) 0.0167(3) 0.0120(3) -0.0020(2) 0.00689(19) -0.0009(2)
O1 0.0247(17) 0.0394(19) 0.0202(16) -0.0164(14) 0.0058(13) -0.0018(14)
O2 0.0272(16) 0.0310(16) 0.0141(14) -0.0091(13) 0.0097(12) -0.0055(12)
O3 0.0250(16) 0.0351(18) 0.0218(15) -0.0181(14) 0.0068(13) 0.0018(14)
O4 0.0247(16) 0.0259(15) 0.0155(14) -0.0076(12) 0.0107(12) 0.0026(12)
O1W 0.0235(18) 0.0257(17) 0.0274(17) 0.0037(14) 0.0134(14) 0.0046(14)
N1 0.0180(16) 0.0177(16) 0.0133(15) -0.0024(14) 0.0074(13) 0.0009(13)
N2 0.0172(16) 0.0152(15) 0.0126(15) -0.0023(13) 0.0085(13) 0.0000(13)
N3 0.0197(17) 0.0187(16) 0.0124(15) -0.0032(14) 0.0059(13) 0.0012(13)
C1 0.018(2) 0.021(2) 0.0136(19) -0.0036(16) 0.0045(16) 0.0010(16)
C2 0.0104(18) 0.0183(19) 0.0136(18) -0.0043(14) 0.0034(14) -0.0016(15)
C3 0.0158(19) 0.0160(18) 0.0151(18) -0.0024(15) 0.0087(15) 0.0015(15)
C4 0.0165(19) 0.020(2) 0.018(2) -0.0020(15) 0.0091(16) 0.0035(16)
C5 0.016(2) 0.0146(18) 0.0146(18) -0.0030(15) 0.0078(15) -0.0009(15)
C6 0.017(2) 0.0199(19) 0.0086(17) -0.0038(16) 0.0054(14) 0.0005(15)
C7 0.017(2) 0.0147(19) 0.0164(19) 0.0026(15) 0.0059(15) 0.0001(16)
C8 0.014(2) 0.023(2) 0.0166(19) 0.0025(16) 0.0065(15) 0.0073(16)
C9 0.028(2) 0.019(2) 0.027(2) -0.0057(18) 0.0151(18) -0.0062(18)
C10 0.022(2) 0.026(2) 0.024(2) -0.0044(17) 0.0150(18) -0.0045(18)

loop_
_atom_type_symbol
_atom_type_description
_atom_type_scat_dispersion_real
_atom_type_scat_dispersion_imag
_atom_type_scat_source
C C 0.0033 0.0016 'International Tables Vol C Tables 4.2.6.8 and 6.1.1.4'
H H 0.0000 0.0000 'International Tables Vol C Tables 4.2.6.8 and 6.1.1.4'
N N 0.0061 0.0033 'International Tables Vol C Tables 4.2.6.8 and 6.1.1.4'
Ni Ni 0.3393 1.1124 'International Tables Vol C Tables 4.2.6.8 and 6.1.1.4'
O O 0.0106 0.0060 'International Tables Vol C Tables 4.2.6.8 and 6.1.1.4'

loop_
_geom_angle_atom_site_label_1
_geom_angle_atom_site_label_2
_geom_angle_atom_site_label_3
_geom_angle_site_symmetry_1
_geom_angle_site_symmetry_3
_geom_angle
O1W Ni1 N3 . 3_545 95.68(14)
O1W Ni1 O4 . 4_556 173.34(13)
N3 Ni1 O4 3_545 4_556 89.89(13)
O1W Ni1 O2 . . 92.26(14)
N3 Ni1 O2 3_545 . 170.92(13)
O4 Ni1 O2 4_556 . 82.49(12)
O1W Ni1 N2 . 4_556 94.71(13)
N3 Ni1 N2 3_545 4_556 94.98(12)
O4 Ni1 N2 4_556 4_556 81.13(11)
O2 Ni1 N2 . 4_556 88.74(12)
O1W Ni1 N1 . . 86.54(13)
N3 Ni1 N1 3_545 . 95.94(12)
O4 Ni1 N1 4_556 . 96.54(12)
O2 Ni1 N1 . . 80.11(11)
N2 Ni1 N1 4_556 . 168.83(12)
C1 O1 H1 . . 114(4)
C1 O2 Ni1 . . 113.9(3)
C4 O4 Ni1 . 4 113.4(2)
Ni1 O1W H1A . . 107(6)
Ni1 O1W H1B . . 130(4)
H1A O1W H1B . . 107(7)
C5 N1 C2 . . 104.4(3)
C5 N1 Ni1 . . 146.9(3)
C2 N1 Ni1 . . 108.0(2)
C5 N2 C3 . . 104.9(3)
C5 N2 Ni1 . 4 146.2(3)
C3 N2 Ni1 . 4 108.1(2)
C8 N3 C9 . . 117.5(3)
C8 N3 Ni1 . 3_545 119.6(3)
C9 N3 Ni1 . 3_545 122.9(3)
O2 C1 O1 . . 122.1(4)
O2 C1 C2 . . 119.2(3)
O1 C1 C2 . . 118.7(3)
C3 C2 N1 . . 109.0(3)
C3 C2 C1 . . 132.3(3)
N1 C2 C1 . . 118.5(3)
N2 C3 C2 . . 108.6(3)
N2 C3 C4 . . 118.9(3)
C2 C3 C4 . . 132.4(4)
O4 C4 O3 . . 124.6(4)
O4 C4 C3 . . 118.2(3)
O3 C4 C3 . . 117.1(3)
N1 C5 N2 . . 113.1(3)
N1 C5 C6 . . 123.1(3)
N2 C5 C6 . . 123.7(3)
C7 C6 C10 . . 117.3(4)
C7 C6 C5 . . 123.2(4)
C10 C6 C5 . . 119.4(3)
C8 C7 C6 . . 119.2(4)
C8 C7 H7 . . 121(3)
C6 C7 H7 . . 120(3)
N3 C8 C7 . . 123.3(4)
N3 C8 H8 . . 119(3)
C7 C8 H8 . . 117(3)
N3 C9 C10 . . 123.2(4)
N3 C9 H9 . . 111(3)
C10 C9 H9 . . 126(3)
C9 C10 C6 . . 119.4(4)
C9 C10 H10 . . 122(3)
C6 C10 H10 . . 118(3)

loop_
_geom_bond_atom_site_label_1
_geom_bond_atom_site_label_2
_geom_bond_site_symmetry_2
_geom_bond_distance
Ni1 O1W . 2.070(3)
Ni1 N3 3_545 2.082(3)
Ni1 O4 4_556 2.089(3)
Ni1 O2 . 2.103(3)
Ni1 N2 4_556 2.105(3)
Ni1 N1 . 2.134(3)
O1 C1 . 1.299(5)
O1 H1 . 0.94(7)
O2 C1 . 1.230(5)
O3 C4 . 1.285(5)
O4 C4 . 1.246(5)
O4 Ni1 4 2.089(3)
O1W H1A . 0.78(9)
O1W H1B . 0.73(6)
N1 C5 . 1.349(5)
N1 C2 . 1.375(5)
N2 C5 . 1.356(5)
N2 C3 . 1.365(5)
N2 Ni1 4 2.105(3)
N3 C8 . 1.332(5)
N3 C9 . 1.338(5)
N3 Ni1 3_545 2.082(3)
C1 C2 . 1.465(5)
C2 C3 . 1.372(5)
C3 C4 . 1.474(5)
C5 C6 . 1.474(5)
C6 C7 . 1.390(5)
C6 C10 . 1.396(6)
C7 C8 . 1.384(6)
C7 H7 . 0.96(5)
C8 H8 . 0.93(4)
C9 C10 . 1.374(6)
C9 H9 . 0.95(5)
C10 H10 . 0.96(5)

loop_
_geom_hbond_atom_site_label_D
_geom_hbond_atom_site_label_H
_geom_hbond_atom_site_label_A
_geom_hbond_site_symmetry_A
_geom_hbond_distance_DH
_geom_hbond_distance_HA
_geom_hbond_distance_DA
_geom_hbond_angle_DHA
O1 H1 O3 . 0.94(7) 1.57(7) 2.501(4) 171(7)
O1W H1A O3 3_655 0.78(9) 1.95(9) 2.726(5) 174(9)
O1W H1B O1 1_455 0.73(6) 2.35(6) 3.007(5) 150(5)
